data_7118763
loop_
_publ_author_name
'Huang, Guobao'
'Valkonen, Arto'
'Rissanen, Kari'
'Jiang, Wei'

_publ_section_title
;
 endo-Functionalized molecular tubes: selective encapsulation of neutral
 molecules in non-polar media.
;
_journal_issue 58
_journal_name_full 'Chemical communications (Cambridge, England)'
_journal_page_first 9078
_journal_page_last 9081
_journal_paper_doi 10.1039/c6cc00349d
_journal_volume 52
_journal_year 2016
_chemical_formula_moiety 'C68 H72 N4 O8 S2, 3(C H Cl3), 2(C2 H3 N)'
_chemical_formula_sum 'C75 H81 Cl9 N6 O8 S2'
_chemical_formula_weight 1577.62
_chemical_name_systematic
;
 ?
;
_space_group_crystal_system triclinic
_space_group_IT_number 2
_space_group_name_Hall '-P 1'
_space_group_name_H-M_alt 'P -1'
_symmetry_space_group_name_Hall '-P 1'
_symmetry_space_group_name_H-M 'P -1'
_atom_sites_solution_hydrogens mixed
_audit_creation_method SHELXL-2013
_audit_update_record
;
2016-01-13 deposited with the CCDC.
2016-02-16 downloaded from the CCDC.
;
_cell_angle_alpha 89.173(2)
_cell_angle_beta 85.674(2)
_cell_angle_gamma 65.484(3)
_cell_formula_units_Z 2
_cell_length_a 12.1788(4)
_cell_length_b 13.6793(5)
_cell_length_c 24.8910(6)
_cell_measurement_reflns_used 28129
_cell_measurement_temperature 120(2)
_cell_measurement_theta_max 73.9570
_cell_measurement_theta_min 3.5250
_cell_volume 3761.5(2)
_computing_cell_refinement 'CrysAlisPro 1.171.38.41 (Rigaku OD, 2015)'
_computing_data_collection 'CrysAlisPro 1.171.38.41 (Rigaku OD, 2015)'
_computing_data_reduction 'CrysAlisPro 1.171.38.41 (Rigaku OD, 2015)'
_computing_molecular_graphics SHELXL-2013
_computing_publication_material SHELXL-2013
_computing_structure_refinement 'SHELXL-2013 (Sheldrick, 2013)'
_computing_structure_solution 'SIR-2014 (Burla, et al, 2014)'
_diffrn_ambient_temperature 120(2)
_diffrn_detector_area_resol_mean 5.1977
_diffrn_measured_fraction_theta_full 0.963
_diffrn_measured_fraction_theta_max 0.967
_diffrn_measurement_device_type 'SuperNova, Dual, Cu at zero, Atlas'
_diffrn_measurement_method '\w scans'
_diffrn_radiation_type CuK\a
_diffrn_radiation_wavelength 1.54184
_diffrn_reflns_av_R_equivalents 0.0368
_diffrn_reflns_av_unetI/netI 0.0254
_diffrn_reflns_Laue_measured_fraction_full 0.963
_diffrn_reflns_Laue_measured_fraction_max 0.967
_diffrn_reflns_limit_h_max 14
_diffrn_reflns_limit_h_min -14
_diffrn_reflns_limit_k_max 16
_diffrn_reflns_limit_k_min -15
_diffrn_reflns_limit_l_max 29
_diffrn_reflns_limit_l_min -29
_diffrn_reflns_number 58494
_diffrn_reflns_point_group_measured_fraction_full 0.963
_diffrn_reflns_point_group_measured_fraction_max 0.967
_diffrn_reflns_theta_full 67.684
_diffrn_reflns_theta_max 67.494
_diffrn_reflns_theta_min 3.552
_diffrn_source 'micro-focus sealed X-ray tube'
_exptl_absorpt_coefficient_mu 4.060
_exptl_absorpt_correction_T_max 0.967
_exptl_absorpt_correction_T_min 0.843
_exptl_absorpt_correction_type analytical
_exptl_absorpt_process_details
;
CrysAlisPro 1.171.38.41 (Rigaku Oxford Diffraction, 2015)
Analytical numeric absorption correction using a multifaceted crystal
model based on expressions derived by R.C. Clark & J.S. Reid.
(Clark, R. C. & Reid, J. S. (1995). Acta Cryst. A51, 887-897)
Empirical absorption correction using spherical harmonics,
 implemented in SCALE3 ABSPACK scaling algorithm.
;
_exptl_crystal_colour colourless
_exptl_crystal_density_diffrn 1.393
_exptl_crystal_description plate
_exptl_crystal_F_000 1644
_exptl_crystal_size_max 0.220
_exptl_crystal_size_mid 0.120
_exptl_crystal_size_min 0.040
_refine_diff_density_max 0.611
_refine_diff_density_min -0.661
_refine_diff_density_rms 0.050
_refine_ls_extinction_method none
_refine_ls_goodness_of_fit_ref 1.021
_refine_ls_hydrogen_treatment mixed
_refine_ls_matrix_type full
_refine_ls_number_parameters 932
_refine_ls_number_reflns 13112
_refine_ls_number_restraints 48
_refine_ls_restrained_S_all 1.027
_refine_ls_R_factor_all 0.0502
_refine_ls_R_factor_gt 0.0404
_refine_ls_shift/su_max 0.001
_refine_ls_shift/su_mean 0.000
_refine_ls_structure_factor_coef Fsqd
_refine_ls_weighting_details 'w=1/[\s^2^(Fo^2^)+(0.0487P)^2^+2.8194P] where P=(Fo^2^+2Fc^2^)/3'
_refine_ls_weighting_scheme calc
_refine_ls_wR_factor_gt 0.1002
_refine_ls_wR_factor_ref 0.1065
_reflns_Friedel_coverage 0.000
_reflns_number_gt 11014
_reflns_number_total 13112
_reflns_threshold_expression 'I > 2\s(I)'
_cod_data_source_file c6cc00349d2.cif
_cod_data_source_block 1b_anti
_cod_depositor_comments 'Adding full bibliography for 7118763.cif.'
_cod_database_code 7118763
_shelx_space_group_comment
;
The symmetry employed for this shelxl refinement is uniquely defined
by the following loop, which should always be used as a source of
symmetry information in preference to the above space-group names.
They are only intended as comments.
;
_shelx_estimated_absorpt_t_min 0.469
_shelx_estimated_absorpt_t_max 0.854
_shelxl_version_number 2013-4

loop_
_space_group_symop_operation_xyz
'x, y, z'
'-x, -y, -z'

loop_
_atom_site_label
_atom_site_type_symbol
_atom_site_fract_x
_atom_site_fract_y
_atom_site_fract_z
_atom_site_U_iso_or_equiv
_atom_site_adp_type
_atom_site_occupancy
_atom_site_site_symmetry_order
_atom_site_calc_flag
_atom_site_refinement_flags_posn
_atom_site_refinement_flags_adp
_atom_site_refinement_flags_occupancy
_atom_site_disorder_assembly
_atom_site_disorder_group
S1 S 0.48765(5) 0.13613(4) 0.06078(2) 0.02744(12) Uani 1 1 d . . . . .
S2 S 0.07945(5) 0.91643(4) 0.43972(2) 0.02666(12) Uani 1 1 d . . . . .
O14 O 0.72620(12) 0.63378(11) 0.09584(6) 0.0269(3) Uani 1 1 d . . . . .
O18 O 0.66666(12) 0.74805(11) 0.16981(5) 0.0260(3) Uani 1 1 d . . . . .
O44 O -0.08364(12) 0.37577(11) 0.42006(6) 0.0278(3) Uani 1 1 d . . . . .
O48 O -0.01548(12) 0.27498(12) 0.34171(6) 0.0289(3) Uani 1 1 d . . . . .
O61 O 0.15344(14) 0.53671(12) 0.05436(7) 0.0356(4) Uani 1 1 d . . . . .
O66 O -0.01565(12) 1.05463(11) 0.25742(5) 0.0268(3) Uani 1 1 d . . . . .
O71 O 0.44758(12) 0.53984(11) 0.44341(6) 0.0259(3) Uani 1 1 d . . . . .
O76 O 0.66393(12) -0.01933(11) 0.24703(5) 0.0255(3) Uani 1 1 d . . . . .
N2 N 0.40272(16) 0.33277(13) 0.10511(6) 0.0241(4) Uani 1 1 d D . . . .
H2 H 0.368(2) 0.3735(17) 0.1337(8) 0.029 Uiso 1 1 d D U . . .
N30 N 0.19467(16) 0.84627(13) 0.34307(6) 0.0227(4) Uani 1 1 d D . . . .
H30 H 0.2447(18) 0.7926(16) 0.3224(8) 0.027 Uiso 1 1 d D U . . .
N32 N 0.21348(16) 0.71721(13) 0.40355(6) 0.0243(4) Uani 1 1 d D . . . .
H32 H 0.2675(18) 0.6735(17) 0.3798(8) 0.029 Uiso 1 1 d D U . . .
N60 N 0.44464(15) 0.19695(13) 0.16414(6) 0.0223(4) Uani 1 1 d D . . . .
H60 H 0.416(2) 0.2483(16) 0.1885(8) 0.027 Uiso 1 1 d D U . . .
C1 C 0.44298(16) 0.22650(15) 0.11234(7) 0.0196(4) Uani 1 1 d . . . . .
C3 C 0.38861(19) 0.38434(16) 0.05263(7) 0.0242(4) Uani 1 1 d . . . . .
H3A H 0.3235 0.3753 0.0346 0.029 Uiso 1 1 calc R U . . .
H3B H 0.4648 0.3505 0.0294 0.029 Uiso 1 1 calc R U . . .
C4 C 0.35716(19) 0.50265(15) 0.06074(7) 0.0225(4) Uani 1 1 d . . . . .
C5 C 0.23855(19) 0.57685(17) 0.05975(8) 0.0258(4) Uani 1 1 d . . . . .
C6 C 0.20937(19) 0.68758(17) 0.06474(8) 0.0284(5) Uani 1 1 d . . . . .
H6 H 0.1280 0.7384 0.0628 0.034 Uiso 1 1 calc R U . . .
C7 C 0.29769(18) 0.72207(16) 0.07234(8) 0.0246(4) Uani 1 1 d . . . . .
H7 H 0.2760 0.7971 0.0753 0.030 Uiso 1 1 calc R U . . .
C8 C 0.41975(18) 0.65044(15) 0.07601(7) 0.0206(4) Uani 1 1 d . . . . .
C9 C 0.51134(18) 0.68663(15) 0.08579(7) 0.0211(4) Uani 1 1 d . . . . .
C10 C 0.62814(18) 0.61076(16) 0.08713(7) 0.0232(4) Uani 1 1 d . . . . .
C11 C 0.65892(18) 0.49996(16) 0.07968(8) 0.0261(4) Uani 1 1 d . . . . .
H11 H 0.7409 0.4497 0.0805 0.031 Uiso 1 1 calc R U . . .
C12 C 0.57232(19) 0.46501(16) 0.07140(7) 0.0252(4) Uani 1 1 d . . . . .
H12 H 0.5944 0.3902 0.0670 0.030 Uiso 1 1 calc R U . . .
C13 C 0.44927(18) 0.53807(15) 0.06912(7) 0.0219(4) Uani 1 1 d . . . . .
C15 C 0.69751(18) 0.74086(17) 0.11287(8) 0.0256(4) Uani 1 1 d . . . . .
H15 H 0.7719 0.7546 0.1062 0.031 Uiso 1 1 calc R U . . .
C16 C 0.59954(18) 0.82123(17) 0.08172(8) 0.0250(4) Uani 1 1 d . . . . .
H16A H 0.6219 0.8095 0.0425 0.030 Uiso 1 1 calc R U . . .
H16B H 0.5872 0.8952 0.0913 0.030 Uiso 1 1 calc R U . . .
C17 C 0.48400(17) 0.80504(15) 0.09657(7) 0.0210(4) Uani 1 1 d . . . . .
H17 H 0.4169 0.8530 0.0749 0.025 Uiso 1 1 calc R U . . .
C19 C 0.54617(17) 0.79698(15) 0.18904(8) 0.0211(4) Uani 1 1 d . . . . .
C20 C 0.45154(17) 0.83233(15) 0.15632(7) 0.0195(4) Uani 1 1 d . . . . .
C21 C 0.33183(17) 0.89017(15) 0.18098(7) 0.0190(4) Uani 1 1 d . . . . .
C22 C 0.23139(18) 0.94735(15) 0.15074(7) 0.0210(4) Uani 1 1 d . . . . .
H22 H 0.2435 0.9478 0.1126 0.025 Uiso 1 1 calc R U . . .
C23 C 0.11740(18) 1.00205(15) 0.17477(8) 0.0229(4) Uani 1 1 d . . . . .
H23 H 0.0520 1.0398 0.1533 0.027 Uiso 1 1 calc R U . . .
C24 C 0.09662(18) 1.00261(15) 0.23121(8) 0.0213(4) Uani 1 1 d . . . . .
C25 C 0.19155(17) 0.95097(15) 0.26323(7) 0.0197(4) Uani 1 1 d . . . . .
C26 C 0.31122(17) 0.89709(14) 0.23840(7) 0.0190(4) Uani 1 1 d . . . . .
C27 C 0.41341(18) 0.85197(15) 0.26982(7) 0.0207(4) Uani 1 1 d . . . . .
H27 H 0.4016 0.8539 0.3080 0.025 Uiso 1 1 calc R U . . .
C28 C 0.52772(18) 0.80625(15) 0.24558(8) 0.0227(4) Uani 1 1 d . . . . .
H28 H 0.5952 0.7805 0.2669 0.027 Uiso 1 1 calc R U . . .
C29 C 0.16821(18) 0.95450(15) 0.32373(7) 0.0214(4) Uani 1 1 d . . . . .
H29A H 0.2200 0.9834 0.3405 0.026 Uiso 1 1 calc R U . . .
H29B H 0.0826 1.0025 0.3340 0.026 Uiso 1 1 calc R U . . .
C31 C 0.16710(16) 0.82266(15) 0.39372(7) 0.0187(4) Uani 1 1 d . . . . .
C33 C 0.20898(18) 0.67047(15) 0.45598(7) 0.0214(4) Uani 1 1 d . . . . .
H33A H 0.1254 0.7023 0.4731 0.026 Uiso 1 1 calc R U . . .
H33B H 0.2625 0.6847 0.4798 0.026 Uiso 1 1 calc R U . . .
C34 C 0.25069(18) 0.55079(15) 0.44750(7) 0.0208(4) Uani 1 1 d . . . . .
C35 C 0.16717(18) 0.50420(15) 0.44209(7) 0.0209(4) Uani 1 1 d . . . . .
C36 C 0.04051(18) 0.56788(16) 0.44212(7) 0.0237(4) Uani 1 1 d . . . . .
H36 H 0.0100 0.6435 0.4474 0.028 Uiso 1 1 calc R U . . .
C37 C -0.03739(18) 0.52256(16) 0.43471(8) 0.0250(4) Uani 1 1 d . . . . .
H37 H -0.1217 0.5664 0.4350 0.030 Uiso 1 1 calc R U . . .
C38 C 0.00624(18) 0.41036(16) 0.42661(8) 0.0240(4) Uani 1 1 d . . . . .
C39 C 0.12741(18) 0.34361(15) 0.42537(7) 0.0220(4) Uani 1 1 d . . . . .
C40 C 0.21067(18) 0.39051(15) 0.43306(7) 0.0205(4) Uani 1 1 d . . . . .
C41 C 0.33745(18) 0.32969(16) 0.42960(7) 0.0231(4) Uani 1 1 d . . . . .
H41 H 0.3684 0.2539 0.4251 0.028 Uiso 1 1 calc R U . . .
C42 C 0.41704(18) 0.37583(16) 0.43247(8) 0.0239(4) Uani 1 1 d . . . . .
H42 H 0.5017 0.3326 0.4289 0.029 Uiso 1 1 calc R U . . .
C43 C 0.37354(18) 0.48773(16) 0.44078(7) 0.0223(4) Uani 1 1 d . . . . .
C45 C -0.04255(19) 0.27025(17) 0.39825(8) 0.0282(5) Uani 1 1 d . . . . .
H45 H -0.1101 0.2468 0.4036 0.034 Uiso 1 1 calc R U . . .
C46 C 0.06287(19) 0.19333(17) 0.42719(8) 0.0271(4) Uani 1 1 d . . . . .
H46A H 0.0837 0.1184 0.4156 0.033 Uiso 1 1 calc R U . . .
H46B H 0.0425 0.1997 0.4666 0.033 Uiso 1 1 calc R U . . .
C47 C 0.16906(18) 0.22330(15) 0.41276(8) 0.0224(4) Uani 1 1 d . . . . .
H47 H 0.2399 0.1792 0.4334 0.027 Uiso 1 1 calc R U . . .
C49 C 0.10382(17) 0.23408(15) 0.32110(8) 0.0226(4) Uani 1 1 d . . . . .
C50 C 0.20010(17) 0.20120(15) 0.35252(7) 0.0202(4) Uani 1 1 d . . . . .
C51 C 0.31943(17) 0.14689(14) 0.32679(7) 0.0193(4) Uani 1 1 d . . . . .
C52 C 0.42224(18) 0.09052(15) 0.35598(8) 0.0219(4) Uani 1 1 d . . . . .
H52 H 0.4128 0.0910 0.3942 0.026 Uiso 1 1 calc R U . . .
C53 C 0.53488(18) 0.03531(15) 0.33052(8) 0.0224(4) Uani 1 1 d . . . . .
H53 H 0.6017 -0.0028 0.3512 0.027 Uiso 1 1 calc R U . . .
C54 C 0.55244(17) 0.03467(15) 0.27394(8) 0.0207(4) Uani 1 1 d . . . . .
C55 C 0.45562(17) 0.08834(15) 0.24316(7) 0.0197(4) Uani 1 1 d . . . . .
C56 C 0.33726(17) 0.14158(14) 0.26926(7) 0.0190(4) Uani 1 1 d . . . . .
C57 C 0.23303(18) 0.18700(15) 0.23911(8) 0.0222(4) Uani 1 1 d . . . . .
H57 H 0.2428 0.1883 0.2009 0.027 Uiso 1 1 calc R U . . .
C58 C 0.11966(18) 0.22854(16) 0.26444(8) 0.0236(4) Uani 1 1 d . . . . .
H58 H 0.0510 0.2539 0.2438 0.028 Uiso 1 1 calc R U . . .
C59 C 0.47470(18) 0.08711(15) 0.18238(7) 0.0220(4) Uani 1 1 d . . . . .
H59A H 0.5601 0.0405 0.1708 0.026 Uiso 1 1 calc R U . . .
H59B H 0.4225 0.0579 0.1662 0.026 Uiso 1 1 calc R U . . .
C62 C 0.0317(2) 0.60957(19) 0.04497(10) 0.0337(5) Uani 1 1 d . . . . .
H62A H 0.0058 0.6723 0.0699 0.040 Uiso 1 1 calc R U . . .
H62B H -0.0226 0.5731 0.0532 0.040 Uiso 1 1 calc R U . . .
C63 C 0.01880(19) 0.64865(19) -0.01227(9) 0.0325(5) Uani 1 1 d . . . . .
H63A H 0.0534 0.5860 -0.0374 0.039 Uiso 1 1 calc R U . . .
H63B H 0.0655 0.6926 -0.0192 0.039 Uiso 1 1 calc R U . . .
C64 C -0.1126(2) 0.7153(2) -0.02323(10) 0.0386(5) Uani 1 1 d . . . . .
H64A H -0.1467 0.7786 0.0015 0.046 Uiso 1 1 calc R U . . .
H64B H -0.1595 0.6717 -0.0156 0.046 Uiso 1 1 calc R U . . .
C65 C -0.1269(3) 0.7535(3) -0.08110(11) 0.0537(7) Uani 1 1 d . . . . .
H65A H -0.2129 0.7955 -0.0861 0.080 Uiso 1 1 calc R U . . .
H65B H -0.0945 0.6911 -0.1058 0.080 Uiso 1 1 calc R U . . .
H65C H -0.0825 0.7983 -0.0886 0.080 Uiso 1 1 calc R U . . .
C67 C -0.11369(17) 1.12347(16) 0.22729(8) 0.0245(4) Uani 1 1 d . . . . .
H67A H -0.1356 1.0806 0.2019 0.029 Uiso 1 1 calc R U . . .
H67B H -0.0906 1.1751 0.2064 0.029 Uiso 1 1 calc R U . . .
C68 C -0.21847(18) 1.18215(16) 0.26777(8) 0.0271(4) Uani 1 1 d . . . . .
H68A H -0.1997 1.2335 0.2887 0.033 Uiso 1 1 calc R U . . .
H68B H -0.2287 1.1297 0.2932 0.033 Uiso 1 1 calc R U . . .
C69 C -0.33659(19) 1.24294(18) 0.24175(9) 0.0301(5) Uani 1 1 d . . . . .
H69A H -0.3562 1.1917 0.2211 0.036 Uiso 1 1 calc R U . . .
H69B H -0.3267 1.2953 0.2162 0.036 Uiso 1 1 calc R U . . .
C70 C -0.4405(2) 1.3022(2) 0.28357(11) 0.0404(6) Uani 1 1 d . . . . .
H70A H -0.5150 1.3403 0.2655 0.061 Uiso 1 1 calc R U . . .
H70B H -0.4220 1.3539 0.3036 0.061 Uiso 1 1 calc R U . . .
H70C H -0.4515 1.2504 0.3086 0.061 Uiso 1 1 calc R U . . .
C72 C 0.56861(18) 0.48891(17) 0.41881(8) 0.0263(4) Uani 1 1 d . . . . .
H72A H 0.5674 0.4656 0.3815 0.032 Uiso 1 1 calc R U . . .
H72B H 0.6168 0.4249 0.4394 0.032 Uiso 1 1 calc R U . . .
C73 C 0.62407(19) 0.56916(17) 0.41855(8) 0.0278(5) Uani 1 1 d . . . . .
H73A H 0.7079 0.5344 0.4018 0.033 Uiso 1 1 calc R U . . .
H73B H 0.6289 0.5878 0.4563 0.033 Uiso 1 1 calc R U . . .
C74 C 0.5565(2) 0.67255(18) 0.38900(9) 0.0323(5) Uani 1 1 d . . . . .
H74A H 0.5549 0.6554 0.3506 0.039 Uiso 1 1 calc R U . . .
H74B H 0.4718 0.7071 0.4047 0.039 Uiso 1 1 calc R U . . .
C75 C 0.6156(2) 0.7503(2) 0.39266(10) 0.0394(6) Uani 1 1 d . . . . .
H75A H 0.5700 0.8158 0.3732 0.059 Uiso 1 1 calc R U . . .
H75B H 0.6990 0.7168 0.3766 0.059 Uiso 1 1 calc R U . . .
H75C H 0.6159 0.7686 0.4306 0.059 Uiso 1 1 calc R U . . .
C77 C 0.76199(18) -0.08943(17) 0.27695(8) 0.0261(4) Uani 1 1 d . . . . .
H77A H 0.7387 -0.1418 0.2970 0.031 Uiso 1 1 calc R U . . .
H77B H 0.7831 -0.0473 0.3031 0.031 Uiso 1 1 calc R U . . .
C78 C 0.86823(18) -0.14711(17) 0.23695(9) 0.0281(5) Uani 1 1 d . . . . .
H78A H 0.8841 -0.0934 0.2144 0.034 Uiso 1 1 calc R U . . .
H78B H 0.8475 -0.1929 0.2129 0.034 Uiso 1 1 calc R U . . .
C79 C 0.9825(2) -0.21668(19) 0.26383(10) 0.0384(6) Uani 1 1 d . . . . .
H79A H 0.9999 -0.1722 0.2900 0.046 Uiso 1 1 calc R U . . .
H79B H 0.9691 -0.2743 0.2839 0.046 Uiso 1 1 calc R U . . .
C80 C 1.0909(2) -0.2671(2) 0.22302(12) 0.0452(6) Uani 1 1 d . . . . .
H80A H 1.1626 -0.3111 0.2418 0.068 Uiso 1 1 calc R U . . .
H80B H 1.1054 -0.2102 0.2035 0.068 Uiso 1 1 calc R U . . .
H80C H 1.0746 -0.3123 0.1974 0.068 Uiso 1 1 calc R U . . .
N81 N 0.28087(18) 0.43702(16) 0.21063(8) 0.0377(5) Uani 1 1 d . . . . .
C82 C 0.2340(2) 0.45378(16) 0.25270(9) 0.0286(5) Uani 1 1 d . . . . .
C83 C 0.1778(3) 0.4753(2) 0.30706(9) 0.0480(7) Uani 1 1 d . . . . .
H83A H 0.2394 0.4410 0.3327 0.072 Uiso 1 1 calc R U . . .
H83B H 0.1163 0.4463 0.3113 0.072 Uiso 1 1 calc R U . . .
H83C H 0.1394 0.5530 0.3140 0.072 Uiso 1 1 calc R U . . .
N84 N 0.37482(18) 0.60119(15) 0.30442(7) 0.0354(4) Uani 1 1 d . . . . .
C85 C 0.41572(19) 0.58532(16) 0.26142(8) 0.0264(4) Uani 1 1 d . . . . .
C86 C 0.4667(3) 0.5653(3) 0.20620(10) 0.0563(8) Uani 1 1 d . . . . .
H86A H 0.4741 0.4948 0.1941 0.084 Uiso 1 1 calc R U . . .
H86B H 0.5469 0.5663 0.2038 0.084 Uiso 1 1 calc R U . . .
H86C H 0.4137 0.6211 0.1832 0.084 Uiso 1 1 calc R U . . .
Cl1 Cl 0.97973(6) 0.51393(7) 0.18479(3) 0.06002(19) Uani 1 1 d . U . . .
Cl2 Cl 0.8283(7) 0.4063(5) 0.1954(4) 0.0787(17) Uani 0.61(2) 1 d D U P A 1
Cl3 Cl 0.8317(8) 0.5410(7) 0.2849(2) 0.1070(18) Uani 0.61(2) 1 d D U P A 1
Cl2B Cl 0.7955(9) 0.4293(7) 0.2164(6) 0.0804(17) Uani 0.39(2) 1 d D U P A 2
Cl3B Cl 0.8530(9) 0.5560(8) 0.2865(3) 0.0811(16) Uani 0.39(2) 1 d D U P A 2
C87 C 0.8428(2) 0.5280(2) 0.21631(13) 0.0562(8) Uani 1 1 d D U . . .
H87 H 0.7768 0.5919 0.2015 0.067 Uiso 1 1 calc R U . A 1
Cl4 Cl 0.17039(7) 0.84155(6) -0.07482(3) 0.05629(18) Uani 1 1 d . . . . .
Cl5 Cl 0.13636(10) 1.05760(7) -0.10149(3) 0.0739(3) Uani 1 1 d . . . . .
Cl6 Cl 0.15296(8) 0.99371(6) 0.00847(3) 0.0685(2) Uani 1 1 d . . . . .
C88 C 0.2031(2) 0.9506(2) -0.05804(10) 0.0420(6) Uani 1 1 d . . . . .
H88 H 0.2929 0.9268 -0.0623 0.050 Uiso 1 1 calc R U . . .
Cl7 Cl 0.73701(7) 0.11566(6) 0.41337(3) 0.05198(17) Uani 1 1 d . . . . .
Cl8 Cl 0.76458(9) -0.09728(6) 0.44301(3) 0.0694(2) Uani 1 1 d . . . . .
Cl9 Cl 0.62026(10) 0.08300(11) 0.51251(5) 0.1065(4) Uani 1 1 d . . . . .
C89 C 0.7476(2) 0.0280(2) 0.46709(10) 0.0456(6) Uani 1 1 d . . . . .
H89 H 0.8207 0.0178 0.4864 0.055 Uiso 1 1 calc R U . . .

loop_
_atom_site_aniso_label
_atom_site_aniso_U_11
_atom_site_aniso_U_22
_atom_site_aniso_U_33
_atom_site_aniso_U_23
_atom_site_aniso_U_13
_atom_site_aniso_U_12
S1 0.0380(3) 0.0197(2) 0.0208(2) -0.00254(18) -0.0008(2) -0.0084(2)
S2 0.0348(3) 0.0172(2) 0.0235(2) -0.00319(18) 0.00590(19) -0.0075(2)
O14 0.0234(7) 0.0248(8) 0.0311(7) -0.0036(6) 0.0002(6) -0.0088(6)
O18 0.0228(7) 0.0297(8) 0.0230(7) 0.0002(6) -0.0021(5) -0.0084(6)
O44 0.0249(7) 0.0212(7) 0.0380(8) -0.0062(6) 0.0042(6) -0.0110(6)
O48 0.0228(7) 0.0306(8) 0.0330(8) -0.0044(6) 0.0001(6) -0.0112(6)
O61 0.0323(8) 0.0240(8) 0.0554(10) 0.0031(7) -0.0065(7) -0.0163(7)
O66 0.0229(7) 0.0266(8) 0.0238(7) 0.0030(6) -0.0013(5) -0.0033(6)
O71 0.0276(7) 0.0220(7) 0.0299(7) -0.0023(6) 0.0003(6) -0.0125(6)
O76 0.0222(7) 0.0241(7) 0.0238(7) 0.0031(5) -0.0015(5) -0.0033(6)
N2 0.0374(10) 0.0169(8) 0.0161(8) -0.0001(6) 0.0007(7) -0.0097(7)
N30 0.0336(9) 0.0130(8) 0.0181(8) -0.0006(6) 0.0024(7) -0.0071(7)
N32 0.0352(9) 0.0143(8) 0.0182(8) -0.0011(6) 0.0056(7) -0.0062(7)
N60 0.0338(9) 0.0151(8) 0.0174(8) -0.0007(6) -0.0013(7) -0.0097(7)
C1 0.0175(9) 0.0191(10) 0.0221(9) -0.0003(7) -0.0011(7) -0.0077(7)
C3 0.0367(11) 0.0193(10) 0.0182(9) 0.0021(7) -0.0024(8) -0.0132(9)
C4 0.0344(11) 0.0187(10) 0.0150(9) 0.0017(7) -0.0009(8) -0.0118(8)
C5 0.0321(11) 0.0236(11) 0.0256(10) 0.0033(8) -0.0024(8) -0.0153(9)
C6 0.0280(11) 0.0213(11) 0.0342(11) 0.0005(8) -0.0042(9) -0.0083(9)
C7 0.0292(10) 0.0174(10) 0.0269(10) 0.0007(8) -0.0044(8) -0.0089(8)
C8 0.0286(10) 0.0186(10) 0.0138(8) 0.0006(7) -0.0012(7) -0.0090(8)
C9 0.0278(10) 0.0196(10) 0.0147(8) 0.0001(7) -0.0006(7) -0.0089(8)
C10 0.0259(10) 0.0253(11) 0.0181(9) -0.0009(7) -0.0001(7) -0.0105(8)
C11 0.0261(10) 0.0233(11) 0.0225(10) -0.0023(8) 0.0008(8) -0.0043(8)
C12 0.0341(11) 0.0175(10) 0.0193(9) -0.0017(7) 0.0003(8) -0.0064(9)
C13 0.0300(10) 0.0207(10) 0.0135(8) 0.0011(7) -0.0012(7) -0.0090(8)
C15 0.0264(10) 0.0265(11) 0.0256(10) -0.0019(8) 0.0028(8) -0.0135(9)
C16 0.0282(10) 0.0259(11) 0.0227(10) 0.0010(8) 0.0001(8) -0.0132(9)
C17 0.0249(10) 0.0190(10) 0.0193(9) 0.0011(7) -0.0012(7) -0.0094(8)
C19 0.0222(9) 0.0163(9) 0.0255(10) 0.0003(7) -0.0009(8) -0.0089(8)
C20 0.0272(10) 0.0152(9) 0.0185(9) 0.0014(7) -0.0026(7) -0.0110(8)
C21 0.0253(10) 0.0142(9) 0.0196(9) 0.0006(7) -0.0027(7) -0.0102(8)
C22 0.0283(10) 0.0175(9) 0.0191(9) 0.0015(7) -0.0039(7) -0.0109(8)
C23 0.0265(10) 0.0186(10) 0.0230(10) 0.0023(7) -0.0068(8) -0.0080(8)
C24 0.0249(10) 0.0145(9) 0.0244(9) 0.0005(7) -0.0021(8) -0.0081(8)
C25 0.0268(10) 0.0131(9) 0.0197(9) 0.0002(7) -0.0015(7) -0.0089(8)
C26 0.0258(10) 0.0131(9) 0.0202(9) 0.0014(7) -0.0037(7) -0.0097(8)
C27 0.0293(10) 0.0171(9) 0.0175(9) 0.0014(7) -0.0049(7) -0.0108(8)
C28 0.0265(10) 0.0197(10) 0.0233(10) 0.0023(7) -0.0085(8) -0.0100(8)
C29 0.0295(10) 0.0139(9) 0.0192(9) 0.0004(7) -0.0012(8) -0.0075(8)
C31 0.0208(9) 0.0174(9) 0.0199(9) 0.0009(7) -0.0031(7) -0.0096(8)
C33 0.0304(10) 0.0165(10) 0.0175(9) 0.0005(7) 0.0011(7) -0.0105(8)
C34 0.0297(10) 0.0178(10) 0.0143(8) 0.0011(7) -0.0002(7) -0.0096(8)
C35 0.0284(10) 0.0181(10) 0.0143(8) 0.0010(7) -0.0003(7) -0.0081(8)
C36 0.0313(11) 0.0153(10) 0.0212(9) -0.0005(7) 0.0004(8) -0.0070(8)
C37 0.0243(10) 0.0212(10) 0.0247(10) -0.0003(8) 0.0004(8) -0.0052(8)
C38 0.0266(10) 0.0221(10) 0.0236(10) 0.0000(8) 0.0004(8) -0.0108(8)
C39 0.0287(10) 0.0176(10) 0.0187(9) -0.0002(7) 0.0016(7) -0.0091(8)
C40 0.0274(10) 0.0172(10) 0.0163(9) 0.0009(7) -0.0006(7) -0.0087(8)
C41 0.0286(10) 0.0164(10) 0.0221(9) 0.0003(7) -0.0011(8) -0.0075(8)
C42 0.0258(10) 0.0195(10) 0.0242(10) 0.0009(7) -0.0020(8) -0.0073(8)
C43 0.0281(10) 0.0219(10) 0.0184(9) 0.0016(7) -0.0020(7) -0.0119(8)
C45 0.0289(11) 0.0246(11) 0.0334(11) -0.0060(8) 0.0067(9) -0.0146(9)
C46 0.0324(11) 0.0207(10) 0.0291(10) -0.0020(8) 0.0064(8) -0.0133(9)
C47 0.0274(10) 0.0165(10) 0.0238(10) -0.0008(7) 0.0015(8) -0.0099(8)
C49 0.0229(10) 0.0159(9) 0.0303(10) -0.0013(8) 0.0004(8) -0.0096(8)
C50 0.0264(10) 0.0125(9) 0.0237(9) 0.0003(7) -0.0006(8) -0.0103(8)
C51 0.0264(10) 0.0123(9) 0.0216(9) 0.0008(7) -0.0012(7) -0.0105(8)
C52 0.0292(10) 0.0174(10) 0.0198(9) 0.0015(7) -0.0036(8) -0.0101(8)
C53 0.0270(10) 0.0167(9) 0.0238(10) 0.0037(7) -0.0073(8) -0.0086(8)
C54 0.0222(9) 0.0146(9) 0.0258(10) 0.0004(7) -0.0009(8) -0.0084(8)
C55 0.0264(10) 0.0140(9) 0.0203(9) 0.0023(7) -0.0022(7) -0.0100(8)
C56 0.0239(10) 0.0133(9) 0.0220(9) 0.0023(7) -0.0023(7) -0.0098(8)
C57 0.0290(10) 0.0171(10) 0.0220(9) 0.0018(7) -0.0051(8) -0.0107(8)
C58 0.0249(10) 0.0192(10) 0.0286(10) 0.0014(8) -0.0073(8) -0.0102(8)
C59 0.0281(10) 0.0153(9) 0.0214(9) 0.0010(7) -0.0026(8) -0.0078(8)
C62 0.0290(11) 0.0304(12) 0.0465(13) -0.0011(10) -0.0006(10) -0.0172(10)
C63 0.0291(11) 0.0320(12) 0.0410(12) -0.0064(9) 0.0016(9) -0.0175(10)
C64 0.0310(12) 0.0417(14) 0.0460(14) -0.0027(11) -0.0017(10) -0.0181(11)
C65 0.0436(15) 0.0653(19) 0.0476(15) -0.0002(13) -0.0088(12) -0.0173(14)
C67 0.0239(10) 0.0206(10) 0.0273(10) 0.0023(8) -0.0056(8) -0.0070(8)
C68 0.0270(10) 0.0210(10) 0.0310(11) -0.0006(8) -0.0031(8) -0.0074(9)
C69 0.0260(11) 0.0255(11) 0.0391(12) 0.0006(9) -0.0046(9) -0.0109(9)
C70 0.0280(12) 0.0318(13) 0.0544(15) -0.0056(11) 0.0003(10) -0.0057(10)
C72 0.0241(10) 0.0246(11) 0.0290(10) 0.0013(8) -0.0022(8) -0.0088(8)
C73 0.0295(11) 0.0291(11) 0.0272(10) 0.0026(8) -0.0059(8) -0.0140(9)
C74 0.0356(12) 0.0321(12) 0.0358(12) 0.0078(9) -0.0108(9) -0.0195(10)
C75 0.0461(14) 0.0353(13) 0.0455(14) 0.0085(10) -0.0113(11) -0.0244(11)
C77 0.0237(10) 0.0223(10) 0.0310(10) 0.0043(8) -0.0062(8) -0.0076(8)
C78 0.0253(10) 0.0217(11) 0.0365(11) 0.0012(8) -0.0029(9) -0.0088(9)
C79 0.0268(11) 0.0296(12) 0.0558(15) 0.0096(11) -0.0070(10) -0.0083(10)
C80 0.0257(12) 0.0271(13) 0.0790(19) -0.0008(12) -0.0006(12) -0.0075(10)
N81 0.0434(11) 0.0322(11) 0.0334(11) -0.0094(8) 0.0026(9) -0.0122(9)
C82 0.0339(11) 0.0194(10) 0.0309(12) 0.0005(8) -0.0055(9) -0.0091(9)
C83 0.0719(19) 0.0495(16) 0.0281(12) 0.0014(11) 0.0070(12) -0.0327(14)
N84 0.0417(11) 0.0311(10) 0.0305(10) -0.0073(8) 0.0021(8) -0.0130(9)
C85 0.0337(11) 0.0192(10) 0.0267(11) 0.0003(8) -0.0018(9) -0.0113(9)
C86 0.094(2) 0.0613(19) 0.0289(13) -0.0077(12) 0.0173(13) -0.0514(18)
Cl1 0.0485(4) 0.0731(5) 0.0644(4) 0.0015(4) -0.0052(3) -0.0310(4)
Cl2 0.075(2) 0.0611(18) 0.129(4) 0.0549(19) -0.065(2) -0.0497(17)
Cl3 0.098(3) 0.098(3) 0.079(2) 0.0195(17) 0.0398(18) -0.004(2)
Cl2B 0.074(3) 0.067(2) 0.124(4) 0.023(3) -0.039(3) -0.048(2)
Cl3B 0.091(3) 0.095(3) 0.072(3) -0.004(2) 0.005(2) -0.055(3)
C87 0.0407(14) 0.0410(15) 0.084(2) 0.0285(14) -0.0130(14) -0.0137(12)
Cl4 0.0741(5) 0.0423(4) 0.0560(4) 0.0069(3) -0.0133(3) -0.0265(3)
Cl5 0.1442(8) 0.0601(5) 0.0412(4) 0.0197(3) -0.0342(4) -0.0621(5)
Cl6 0.0979(6) 0.0541(4) 0.0330(3) 0.0008(3) -0.0089(3) -0.0106(4)
C88 0.0426(14) 0.0443(15) 0.0368(13) 0.0007(11) -0.0072(10) -0.0151(12)
Cl7 0.0631(4) 0.0477(4) 0.0548(4) 0.0140(3) -0.0195(3) -0.0304(3)
Cl8 0.1005(6) 0.0581(5) 0.0766(5) 0.0242(4) -0.0514(5) -0.0529(5)
Cl9 0.0714(6) 0.1415(11) 0.0965(8) 0.0034(7) 0.0283(5) -0.0399(7)
C89 0.0460(14) 0.0556(17) 0.0432(14) 0.0065(12) -0.0107(11) -0.0279(13)

loop_
_atom_type_symbol
_atom_type_description
_atom_type_scat_dispersion_real
_atom_type_scat_dispersion_imag
_atom_type_scat_source
C C 0.0181 0.0091 'International Tables Vol C Tables 4.2.6.8 and 6.1.1.4'
H H 0.0000 0.0000 'International Tables Vol C Tables 4.2.6.8 and 6.1.1.4'
N N 0.0311 0.0180 'International Tables Vol C Tables 4.2.6.8 and 6.1.1.4'
O O 0.0492 0.0322 'International Tables Vol C Tables 4.2.6.8 and 6.1.1.4'
S S 0.3331 0.5567 'International Tables Vol C Tables 4.2.6.8 and 6.1.1.4'
Cl Cl 0.3639 0.7018 'International Tables Vol C Tables 4.2.6.8 and 6.1.1.4'

loop_
_geom_angle_atom_site_label_1
_geom_angle_atom_site_label_2
_geom_angle_atom_site_label_3
_geom_angle
C10 O14 C15 115.70(15)
C19 O18 C15 119.43(14)
C38 O44 C45 114.97(15)
C49 O48 C45 119.50(15)
C5 O61 C62 119.17(16)
C24 O66 C67 118.84(15)
C43 O71 C72 118.19(15)
C54 O76 C77 118.55(15)
C1 N2 C3 124.76(16)
C1 N2 H2 115.9(16)
C3 N2 H2 117.9(15)
C31 N30 C29 124.95(16)
C31 N30 H30 117.0(15)
C29 N30 H30 116.9(15)
C31 N32 C33 125.11(16)
C31 N32 H32 118.2(16)
C33 N32 H32 114.3(15)
C1 N60 C59 125.06(16)
C1 N60 H60 117.0(15)
C59 N60 H60 117.5(15)
N2 C1 N60 114.74(16)
N2 C1 S1 123.07(14)
N60 C1 S1 122.19(15)
N2 C3 C4 109.06(15)
N2 C3 H3A 109.9
C4 C3 H3A 109.9
N2 C3 H3B 109.9
C4 C3 H3B 109.9
H3A C3 H3B 108.3
C5 C4 C13 119.71(18)
C5 C4 C3 119.89(19)
C13 C4 C3 120.40(18)
O61 C5 C4 116.64(18)
O61 C5 C6 123.17(18)
C4 C5 C6 120.2(2)
C7 C6 C5 120.28(19)
C7 C6 H6 119.9
C5 C6 H6 119.9
C6 C7 C8 122.45(19)
C6 C7 H7 118.8
C8 C7 H7 118.8
C7 C8 C9 122.32(18)
C7 C8 C13 116.85(18)
C9 C8 C13 120.83(17)
C10 C9 C8 117.86(18)
C10 C9 C17 119.00(18)
C8 C9 C17 123.10(17)
C9 C10 O14 124.34(18)
C9 C10 C11 121.97(19)
O14 C10 C11 113.68(17)
C12 C11 C10 120.45(18)
C12 C11 H11 119.8
C10 C11 H11 119.8
C11 C12 C13 121.29(19)
C11 C12 H12 119.4
C13 C12 H12 119.4
C12 C13 C4 121.99(18)
C12 C13 C8 117.57(19)
C4 C13 C8 120.44(17)
O14 C15 O18 107.58(16)
O14 C15 C16 111.61(16)
O18 C15 C16 113.15(16)
O14 C15 H15 108.1
O18 C15 H15 108.1
C16 C15 H15 108.1
C15 C16 C17 107.04(16)
C15 C16 H16A 110.3
C17 C16 H16A 110.3
C15 C16 H16B 110.3
C17 C16 H16B 110.3
H16A C16 H16B 108.6
C20 C17 C16 106.72(16)
C20 C17 C9 110.26(15)
C16 C17 C9 108.25(16)
C20 C17 H17 110.5
C16 C17 H17 110.5
C9 C17 H17 110.5
C20 C19 O18 123.60(17)
C20 C19 C28 122.19(18)
O18 C19 C28 114.20(16)
C19 C20 C21 117.95(17)
C19 C20 C17 116.45(17)
C21 C20 C17 125.59(16)
C22 C21 C26 117.25(17)
C22 C21 C20 122.55(17)
C26 C21 C20 120.10(16)
C23 C22 C21 121.99(17)
C23 C22 H22 119.0
C21 C22 H22 119.0
C22 C23 C24 120.28(17)
C22 C23 H23 119.9
C24 C23 H23 119.9
O66 C24 C25 116.50(17)
O66 C24 C23 122.87(17)
C25 C24 C23 120.62(18)
C24 C25 C26 119.22(17)
C24 C25 C29 119.97(17)
C26 C25 C29 120.79(16)
C25 C26 C27 121.27(17)
C25 C26 C21 120.39(16)
C27 C26 C21 118.31(17)
C28 C27 C26 120.66(17)
C28 C27 H27 119.7
C26 C27 H27 119.7
C27 C28 C19 120.24(17)
C27 C28 H28 119.9
C19 C28 H28 119.9
N30 C29 C25 109.54(15)
N30 C29 H29A 109.8
C25 C29 H29A 109.8
N30 C29 H29B 109.8
C25 C29 H29B 109.8
H29A C29 H29B 108.2
N32 C31 N30 113.82(16)
N32 C31 S2 122.97(14)
N30 C31 S2 123.18(14)
N32 C33 C34 107.71(15)
N32 C33 H33A 110.2
C34 C33 H33A 110.2
N32 C33 H33B 110.2
C34 C33 H33B 110.2
H33A C33 H33B 108.5
C43 C34 C35 119.97(17)
C43 C34 C33 118.18(18)
C35 C34 C33 121.66(17)
C34 C35 C36 121.89(18)
C34 C35 C40 119.88(17)
C36 C35 C40 118.12(18)
C37 C36 C35 121.13(18)
C37 C36 H36 119.4
C35 C36 H36 119.4
C36 C37 C38 120.28(18)
C36 C37 H37 119.9
C38 C37 H37 119.9
C39 C38 O44 124.19(18)
C39 C38 C37 122.07(19)
O44 C38 C37 113.74(17)
C38 C39 C40 118.20(18)
C38 C39 C47 119.18(18)
C40 C39 C47 122.53(17)
C41 C40 C39 122.55(17)
C41 C40 C35 117.19(18)
C39 C40 C35 120.19(17)
C42 C41 C40 122.45(18)
C42 C41 H41 118.8
C40 C41 H41 118.8
C41 C42 C43 119.94(18)
C41 C42 H42 120.0
C43 C42 H42 120.0
O71 C43 C34 116.31(17)
O71 C43 C42 123.30(18)
C34 C43 C42 120.38(19)
O44 C45 O48 107.65(17)
O44 C45 C46 110.56(17)
O48 C45 C46 113.69(17)
O44 C45 H45 108.3
O48 C45 H45 108.3
C46 C45 H45 108.3
C45 C46 C47 106.89(17)
C45 C46 H46A 110.3
C47 C46 H46A 110.3
C45 C46 H46B 110.3
C47 C46 H46B 110.3
H46A C46 H46B 108.6
C50 C47 C46 106.02(16)
C50 C47 C39 110.23(15)
C46 C47 C39 108.38(16)
C50 C47 H47 110.7
C46 C47 H47 110.7
C39 C47 H47 110.7
C50 C49 O48 123.59(18)
C50 C49 C58 121.93(18)
O48 C49 C58 114.48(17)
C49 C50 C51 118.25(17)
C49 C50 C47 116.03(17)
C51 C50 C47 125.70(17)
C52 C51 C56 117.22(17)
C52 C51 C50 122.63(17)
C56 C51 C50 120.00(17)
C53 C52 C51 121.78(17)
C53 C52 H52 119.1
C51 C52 H52 119.1
C52 C53 C54 120.54(17)
C52 C53 H53 119.7
C54 C53 H53 119.7
O76 C54 C55 117.36(17)
O76 C54 C53 122.21(16)
C55 C54 C53 120.43(18)
C54 C55 C56 119.29(17)
C54 C55 C59 120.30(17)
C56 C55 C59 120.37(16)
C55 C56 C57 121.31(17)
C55 C56 C51 120.56(16)
C57 C56 C51 118.08(17)
C58 C57 C56 120.79(18)
C58 C57 H57 119.6
C56 C57 H57 119.6
C57 C58 C49 120.25(18)
C57 C58 H58 119.9
C49 C58 H58 119.9
N60 C59 C55 109.09(15)
N60 C59 H59A 109.9
C55 C59 H59A 109.9
N60 C59 H59B 109.9
C55 C59 H59B 109.9
H59A C59 H59B 108.3
O61 C62 C63 112.93(18)
O61 C62 H62A 109.0
C63 C62 H62A 109.0
O61 C62 H62B 109.0
C63 C62 H62B 109.0
H62A C62 H62B 107.8
C62 C63 C64 112.19(19)
C62 C63 H63A 109.2
C64 C63 H63A 109.2
C62 C63 H63B 109.2
C64 C63 H63B 109.2
H63A C63 H63B 107.9
C63 C64 C65 112.6(2)
C63 C64 H64A 109.1
C65 C64 H64A 109.1
C63 C64 H64B 109.1
C65 C64 H64B 109.1
H64A C64 H64B 107.8
C64 C65 H65A 109.5
C64 C65 H65B 109.5
H65A C65 H65B 109.5
C64 C65 H65C 109.5
H65A C65 H65C 109.5
H65B C65 H65C 109.5
O66 C67 C68 106.53(15)
O66 C67 H67A 110.4
C68 C67 H67A 110.4
O66 C67 H67B 110.4
C68 C67 H67B 110.4
H67A C67 H67B 108.6
C67 C68 C69 112.84(17)
C67 C68 H68A 109.0
C69 C68 H68A 109.0
C67 C68 H68B 109.0
C69 C68 H68B 109.0
H68A C68 H68B 107.8
C68 C69 C70 111.65(18)
C68 C69 H69A 109.3
C70 C69 H69A 109.3
C68 C69 H69B 109.3
C70 C69 H69B 109.3
H69A C69 H69B 108.0
C69 C70 H70A 109.5
C69 C70 H70B 109.5
H70A C70 H70B 109.5
C69 C70 H70C 109.5
H70A C70 H70C 109.5
H70B C70 H70C 109.5
O71 C72 C73 108.02(16)
O71 C72 H72A 110.1
C73 C72 H72A 110.1
O71 C72 H72B 110.1
C73 C72 H72B 110.1
H72A C72 H72B 108.4
C72 C73 C74 115.12(17)
C72 C73 H73A 108.5
C74 C73 H73A 108.5
C72 C73 H73B 108.5
C74 C73 H73B 108.5
H73A C73 H73B 107.5
C75 C74 C73 111.58(18)
C75 C74 H74A 109.3
C73 C74 H74A 109.3
C75 C74 H74B 109.3
C73 C74 H74B 109.3
H74A C74 H74B 108.0
C74 C75 H75A 109.5
C74 C75 H75B 109.5
H75A C75 H75B 109.5
C74 C75 H75C 109.5
H75A C75 H75C 109.5
H75B C75 H75C 109.5
O76 C77 C78 107.27(16)
O76 C77 H77A 110.3
C78 C77 H77A 110.3
O76 C77 H77B 110.3
C78 C77 H77B 110.3
H77A C77 H77B 108.5
C77 C78 C79 112.74(18)
C77 C78 H78A 109.0
C79 C78 H78A 109.0
C77 C78 H78B 109.0
C79 C78 H78B 109.0
H78A C78 H78B 107.8
C80 C79 C78 111.9(2)
C80 C79 H79A 109.2
C78 C79 H79A 109.2
C80 C79 H79B 109.2
C78 C79 H79B 109.2
H79A C79 H79B 107.9
C79 C80 H80A 109.5
C79 C80 H80B 109.5
H80A C80 H80B 109.5
C79 C80 H80C 109.5
H80A C80 H80C 109.5
H80B C80 H80C 109.5
N81 C82 C83 178.1(3)
C82 C83 H83A 109.5
C82 C83 H83B 109.5
H83A C83 H83B 109.5
C82 C83 H83C 109.5
H83A C83 H83C 109.5
H83B C83 H83C 109.5
N84 C85 C86 179.4(3)
C85 C86 H86A 109.5
C85 C86 H86B 109.5
H86A C86 H86B 109.5
C85 C86 H86C 109.5
H86A C86 H86C 109.5
H86B C86 H86C 109.5
Cl2B C87 Cl1 122.3(5)
Cl3 C87 Cl1 115.1(4)
Cl2B C87 Cl3B 106.3(5)
Cl1 C87 Cl3B 104.4(3)
Cl3 C87 Cl2 111.3(3)
Cl1 C87 Cl2 103.5(4)
Cl3 C87 H87 108.9
Cl1 C87 H87 108.9
Cl2 C87 H87 108.9
Cl6 C88 Cl5 109.61(14)
Cl6 C88 Cl4 111.37(15)
Cl5 C88 Cl4 110.38(13)
Cl6 C88 H88 108.5
Cl5 C88 H88 108.5
Cl4 C88 H88 108.5
Cl9 C89 Cl8 110.48(16)
Cl9 C89 Cl7 110.41(16)
Cl8 C89 Cl7 110.52(15)
Cl9 C89 H89 108.5
Cl8 C89 H89 108.5
Cl7 C89 H89 108.5

loop_
_geom_bond_atom_site_label_1
_geom_bond_atom_site_label_2
_geom_bond_distance
S1 C1 1.6892(19)
S2 C31 1.6786(19)
O14 C10 1.388(2)
O14 C15 1.421(2)
O18 C19 1.385(2)
O18 C15 1.433(2)
O44 C38 1.381(3)
O44 C45 1.418(2)
O48 C49 1.382(2)
O48 C45 1.428(3)
O61 C5 1.375(3)
O61 C62 1.437(3)
O66 C24 1.369(2)
O66 C67 1.434(2)
O71 C43 1.367(3)
O71 C72 1.434(2)
O76 C54 1.372(2)
O76 C77 1.437(2)
N2 C1 1.342(3)
N2 C3 1.463(2)
N2 H2 0.877(16)
N30 C31 1.349(2)
N30 C29 1.461(2)
N30 H30 0.876(16)
N32 C31 1.339(2)
N32 C33 1.452(2)
N32 H32 0.874(16)
N60 C1 1.345(2)
N60 C59 1.465(2)
N60 H60 0.872(16)
C3 C4 1.513(3)
C3 H3A 0.9900
C3 H3B 0.9900
C4 C5 1.380(3)
C4 C13 1.423(3)
C5 C6 1.410(3)
C6 C7 1.367(3)
C6 H6 0.9500
C7 C8 1.410(3)
C7 H7 0.9500
C8 C9 1.432(3)
C8 C13 1.436(3)
C9 C10 1.372(3)
C9 C17 1.536(3)
C10 C11 1.414(3)
C11 C12 1.356(3)
C11 H11 0.9500
C12 C13 1.420(3)
C12 H12 0.9500
C15 C16 1.503(3)
C15 H15 1.0000
C16 C17 1.531(3)
C16 H16A 0.9900
C16 H16B 0.9900
C17 C20 1.521(3)
C17 H17 1.0000
C19 C20 1.376(3)
C19 C28 1.408(3)
C20 C21 1.432(3)
C21 C22 1.415(3)
C21 C26 1.430(3)
C22 C23 1.368(3)
C22 H22 0.9500
C23 C24 1.408(3)
C23 H23 0.9500
C24 C25 1.384(3)
C25 C26 1.427(3)
C25 C29 1.509(3)
C26 C27 1.427(3)
C27 C28 1.362(3)
C27 H27 0.9500
C28 H28 0.9500
C29 H29A 0.9900
C29 H29B 0.9900
C33 C34 1.512(3)
C33 H33A 0.9900
C33 H33B 0.9900
C34 C43 1.381(3)
C34 C35 1.421(3)
C35 C36 1.422(3)
C35 C40 1.435(3)
C36 C37 1.355(3)
C36 H36 0.9500
C37 C38 1.412(3)
C37 H37 0.9500
C38 C39 1.374(3)
C39 C40 1.431(3)
C39 C47 1.537(3)
C40 C41 1.414(3)
C41 C42 1.365(3)
C41 H41 0.9500
C42 C43 1.409(3)
C42 H42 0.9500
C45 C46 1.507(3)
C45 H45 1.0000
C46 C47 1.528(3)
C46 H46A 0.9900
C46 H46B 0.9900
C47 C50 1.522(3)
C47 H47 1.0000
C49 C50 1.371(3)
C49 C58 1.408(3)
C50 C51 1.432(3)
C51 C52 1.418(3)
C51 C56 1.430(3)
C52 C53 1.370(3)
C52 H52 0.9500
C53 C54 1.408(3)
C53 H53 0.9500
C54 C55 1.385(3)
C55 C56 1.425(3)
C55 C59 1.513(3)
C56 C57 1.427(3)
C57 C58 1.362(3)
C57 H57 0.9500
C58 H58 0.9500
C59 H59A 0.9900
C59 H59B 0.9900
C62 C63 1.511(3)
C62 H62A 0.9900
C62 H62B 0.9900
C63 C64 1.522(3)
C63 H63A 0.9900
C63 H63B 0.9900
C64 C65 1.523(4)
C64 H64A 0.9900
C64 H64B 0.9900
C65 H65A 0.9800
C65 H65B 0.9800
C65 H65C 0.9800
C67 C68 1.506(3)
C67 H67A 0.9900
C67 H67B 0.9900
C68 C69 1.521(3)
C68 H68A 0.9900
C68 H68B 0.9900
C69 C70 1.522(3)
C69 H69A 0.9900
C69 H69B 0.9900
C70 H70A 0.9800
C70 H70B 0.9800
C70 H70C 0.9800
C72 C73 1.509(3)
C72 H72A 0.9900
C72 H72B 0.9900
C73 C74 1.521(3)
C73 H73A 0.9900
C73 H73B 0.9900
C74 C75 1.519(3)
C74 H74A 0.9900
C74 H74B 0.9900
C75 H75A 0.9800
C75 H75B 0.9800
C75 H75C 0.9800
C77 C78 1.507(3)
C77 H77A 0.9900
C77 H77B 0.9900
C78 C79 1.521(3)
C78 H78A 0.9900
C78 H78B 0.9900
C79 C80 1.520(3)
C79 H79A 0.9900
C79 H79B 0.9900
C80 H80A 0.9800
C80 H80B 0.9800
C80 H80C 0.9800
N81 C82 1.133(3)
C82 C83 1.446(3)
C83 H83A 0.9800
C83 H83B 0.9800
C83 H83C 0.9800
N84 C85 1.130(3)
C85 C86 1.446(3)
C86 H86A 0.9800
C86 H86B 0.9800
C86 H86C 0.9800
Cl1 C87 1.724(3)
Cl2 C87 1.832(7)
Cl3 C87 1.707(7)
Cl2B C87 1.674(7)
Cl3B C87 1.819(8)
C87 H87 1.0000
Cl4 C88 1.759(3)
Cl5 C88 1.753(3)
Cl6 C88 1.743(3)
C88 H88 1.0000
Cl7 C89 1.759(3)
Cl8 C89 1.748(3)
Cl9 C89 1.744(3)
C89 H89 1.0000

loop_
_geom_hbond_atom_site_label_D
_geom_hbond_atom_site_label_H
_geom_hbond_atom_site_label_A
_geom_hbond_distance_DH
_geom_hbond_distance_HA
_geom_hbond_distance_DA
_geom_hbond_angle_DHA
N2 H2 N81 0.877(16) 2.125(17) 2.983(2) 166(2)
N30 H30 N84 0.876(16) 2.460(18) 3.263(2) 153(2)
N32 H32 N84 0.874(16) 2.196(17) 3.043(2) 163(2)
N60 H60 N81 0.872(16) 2.461(18) 3.229(2) 147.2(19)

loop_
_geom_torsion_atom_site_label_1
_geom_torsion_atom_site_label_2
_geom_torsion_atom_site_label_3
_geom_torsion_atom_site_label_4
_geom_torsion
C3 N2 C1 N60 -177.71(18)
C3 N2 C1 S1 2.0(3)
C59 N60 C1 N2 174.48(18)
C59 N60 C1 S1 -5.2(3)
C1 N2 C3 C4 -172.61(18)
N2 C3 C4 C5 -100.3(2)
N2 C3 C4 C13 80.0(2)
C62 O61 C5 C4 -170.75(18)
C62 O61 C5 C6 10.0(3)
C13 C4 C5 O61 -176.64(17)
C3 C4 C5 O61 3.7(3)
C13 C4 C5 C6 2.7(3)
C3 C4 C5 C6 -177.01(18)
O61 C5 C6 C7 177.13(19)
C4 C5 C6 C7 -2.1(3)
C5 C6 C7 C8 -0.6(3)
C6 C7 C8 C9 -177.85(19)
C6 C7 C8 C13 2.5(3)
C7 C8 C9 C10 -178.18(18)
C13 C8 C9 C10 1.4(3)
C7 C8 C9 C17 3.9(3)
C13 C8 C9 C17 -176.52(16)
C8 C9 C10 O14 179.61(16)
C17 C9 C10 O14 -2.4(3)
C8 C9 C10 C11 -0.5(3)
C17 C9 C10 C11 177.48(17)
C15 O14 C10 C9 10.5(3)
C15 O14 C10 C11 -169.36(16)
C9 C10 C11 C12 -0.7(3)
O14 C10 C11 C12 179.20(17)
C10 C11 C12 C13 1.0(3)
C11 C12 C13 C4 -179.66(18)
C11 C12 C13 C8 -0.1(3)
C5 C4 C13 C12 178.92(18)
C3 C4 C13 C12 -1.4(3)
C5 C4 C13 C8 -0.6(3)
C3 C4 C13 C8 179.06(16)
C7 C8 C13 C12 178.52(17)
C9 C8 C13 C12 -1.1(3)
C7 C8 C13 C4 -1.9(3)
C9 C8 C13 C4 178.45(16)
C10 O14 C15 O18 81.82(19)
C10 O14 C15 C16 -42.9(2)
C19 O18 C15 O14 -103.08(18)
C19 O18 C15 C16 20.7(3)
O14 C15 C16 C17 66.1(2)
O18 C15 C16 C17 -55.4(2)
C15 C16 C17 C20 63.92(19)
C15 C16 C17 C9 -54.76(19)
C10 C9 C17 C20 -90.8(2)
C8 C9 C17 C20 87.2(2)
C10 C9 C17 C16 25.7(2)
C8 C9 C17 C16 -156.44(17)
C15 O18 C19 C20 5.5(3)
C15 O18 C19 C28 -175.57(17)
O18 C19 C20 C21 -174.51(17)
C28 C19 C20 C21 6.6(3)
O18 C19 C20 C17 6.1(3)
C28 C19 C20 C17 -172.80(18)
C16 C17 C20 C19 -40.8(2)
C9 C17 C20 C19 76.5(2)
C16 C17 C20 C21 139.84(19)
C9 C17 C20 C21 -102.8(2)
C19 C20 C21 C22 167.73(19)
C17 C20 C21 C22 -12.9(3)
C19 C20 C21 C26 -8.5(3)
C17 C20 C21 C26 170.79(18)
C26 C21 C22 C23 -3.8(3)
C20 C21 C22 C23 179.81(19)
C21 C22 C23 C24 -0.2(3)
C67 O66 C24 C25 170.14(18)
C67 O66 C24 C23 -8.7(3)
C22 C23 C24 O66 -179.07(18)
C22 C23 C24 C25 2.1(3)
O66 C24 C25 C26 -178.75(17)
C23 C24 C25 C26 0.1(3)
O66 C24 C25 C29 -0.3(3)
C23 C24 C25 C29 178.58(18)
C24 C25 C26 C27 173.68(18)
C29 C25 C26 C27 -4.8(3)
C24 C25 C26 C21 -4.3(3)
C29 C25 C26 C21 177.29(17)
C22 C21 C26 C25 6.0(3)
C20 C21 C26 C25 -177.53(17)
C22 C21 C26 C27 -171.99(17)
C20 C21 C26 C27 4.5(3)
C25 C26 C27 C28 -176.17(18)
C21 C26 C27 C28 1.8(3)
C26 C27 C28 C19 -3.9(3)
C20 C19 C28 C27 -0.4(3)
O18 C19 C28 C27 -179.41(17)
C31 N30 C29 C25 -169.85(18)
C24 C25 C29 N30 115.0(2)
C26 C25 C29 N30 -66.5(2)
C33 N32 C31 N30 172.92(18)
C33 N32 C31 S2 -8.8(3)
C29 N30 C31 N32 -172.26(18)
C29 N30 C31 S2 9.4(3)
C31 N32 C33 C34 169.87(19)
N32 C33 C34 C43 80.4(2)
N32 C33 C34 C35 -94.5(2)
C43 C34 C35 C36 -172.19(17)
C33 C34 C35 C36 2.6(3)
C43 C34 C35 C40 4.0(3)
C33 C34 C35 C40 178.80(16)
C34 C35 C36 C37 177.27(18)
C40 C35 C36 C37 1.0(3)
C35 C36 C37 C38 -0.2(3)
C45 O44 C38 C39 -15.5(3)
C45 O44 C38 C37 164.35(17)
C36 C37 C38 C39 -0.7(3)
C36 C37 C38 O44 179.53(17)
O44 C38 C39 C40 -179.67(17)
C37 C38 C39 C40 0.5(3)
O44 C38 C39 C47 3.7(3)
C37 C38 C39 C47 -176.10(17)
C38 C39 C40 C41 -176.49(18)
C47 C39 C40 C41 0.0(3)
C38 C39 C40 C35 0.4(3)
C47 C39 C40 C35 176.89(16)
C34 C35 C40 C41 -0.4(3)
C36 C35 C40 C41 175.88(16)
C34 C35 C40 C39 -177.44(16)
C36 C35 C40 C39 -1.1(3)
C39 C40 C41 C42 174.40(18)
C35 C40 C41 C42 -2.5(3)
C40 C41 C42 C43 1.9(3)
C72 O71 C43 C34 -158.52(16)
C72 O71 C43 C42 22.3(3)
C35 C34 C43 O71 176.16(16)
C33 C34 C43 O71 1.2(2)
C35 C34 C43 C42 -4.7(3)
C33 C34 C43 C42 -179.67(16)
C41 C42 C43 O71 -179.13(17)
C41 C42 C43 C34 1.8(3)
C38 O44 C45 O48 -76.9(2)
C38 O44 C45 C46 47.9(2)
C49 O48 C45 O44 106.84(19)
C49 O48 C45 C46 -16.0(3)
O44 C45 C46 C47 -68.2(2)
O48 C45 C46 C47 53.1(2)
C45 C46 C47 C50 -64.98(19)
C45 C46 C47 C39 53.4(2)
C38 C39 C47 C50 91.7(2)
C40 C39 C47 C50 -84.8(2)
C38 C39 C47 C46 -23.9(2)
C40 C39 C47 C46 159.60(17)
C45 O48 C49 C50 -9.0(3)
C45 O48 C49 C58 171.06(17)
O48 C49 C50 C51 171.66(17)
C58 C49 C50 C51 -8.4(3)
O48 C49 C50 C47 -6.5(3)
C58 C49 C50 C47 173.49(18)
C46 C47 C50 C49 43.4(2)
C39 C47 C50 C49 -73.7(2)
C46 C47 C50 C51 -134.58(19)
C39 C47 C50 C51 108.3(2)
C49 C50 C51 C52 -166.67(19)
C47 C50 C51 C52 11.3(3)
C49 C50 C51 C56 8.8(3)
C47 C50 C51 C56 -173.20(18)
C56 C51 C52 C53 1.6(3)
C50 C51 C52 C53 177.24(19)
C51 C52 C53 C54 1.3(3)
C77 O76 C54 C55 -170.24(18)
C77 O76 C54 C53 8.9(3)
C52 C53 C54 O76 179.75(18)
C52 C53 C54 C55 -1.1(3)
O76 C54 C55 C56 177.27(17)
C53 C54 C55 C56 -1.9(3)
O76 C54 C55 C59 -0.6(3)
C53 C54 C55 C59 -179.74(18)
C54 C55 C56 C57 -172.52(18)
C59 C55 C56 C57 5.3(3)
C54 C55 C56 C51 4.8(3)
C59 C55 C56 C51 -177.33(17)
C52 C51 C56 C55 -4.6(3)
C50 C51 C56 C55 179.62(17)
C52 C51 C56 C57 172.79(17)
C50 C51 C56 C57 -3.0(3)
C55 C56 C57 C58 173.67(18)
C51 C56 C57 C58 -3.7(3)
C56 C57 C58 C49 4.5(3)
C50 C49 C58 C57 1.8(3)
O48 C49 C58 C57 -178.23(18)
C1 N60 C59 C55 -175.00(18)
C54 C55 C59 N60 -116.6(2)
C56 C55 C59 N60 65.6(2)
C5 O61 C62 C63 76.0(2)
O61 C62 C63 C64 173.44(19)
C62 C63 C64 C65 -179.0(2)
C24 O66 C67 C68 -171.08(17)
O66 C67 C68 C69 -169.33(17)
C67 C68 C69 C70 -179.52(19)
C43 O71 C72 C73 170.34(15)
O71 C72 C73 C74 -58.5(2)
C72 C73 C74 C75 177.71(19)
C54 O76 C77 C78 173.64(17)
O76 C77 C78 C79 174.65(18)
C77 C78 C79 C80 -175.5(2)
